data_7154326
loop_
_publ_author_name
'Huang, Hu'
'Pan, Hongjie'
'Cai, Yudong'
'Liu, Mao'
'Tian, Hua'
'Shi, Yian'

_publ_section_title
;
 Enantioselective 6-endo bromoaminocyclization of 2,4-dienyl
 N-tosylcarbamates catalyzed by a chiral phosphine oxide-Sc(OTf)3 complex.
 A dramatic additive effect.
;
_journal_issue 12
_journal_name_full 'Organic &amp; biomolecular chemistry'
_journal_page_first 3566
_journal_page_last 3570
_journal_paper_doi 10.1039/c5ob00001g
_journal_volume 13
_journal_year 2015
_chemical_absolute_configuration ad
_chemical_formula_moiety 'C20 H24 Br N O5 S2'
_chemical_formula_sum 'C20 H24 Br N O5 S2'
_chemical_formula_weight 502.43
_chemical_name_systematic
;
 ?
;
_space_group_crystal_system orthorhombic
_space_group_IT_number 19
_space_group_name_Hall 'P 2ac 2ab'
_space_group_name_H-M_alt 'P 21 21 21'
_symmetry_space_group_name_Hall 'P 2ac 2ab'
_symmetry_space_group_name_H-M 'P 21 21 21'
_atom_sites_solution_hydrogens mixed
_audit_block_doi 10.5517/cc13vg3j
_audit_creation_date 2014-06-17
_audit_creation_method
;
Olex2 1.2
(compiled 2013.12.10 svn.r2850 for OlexSys, GUI svn.r4736)
;
_audit_update_record
;
2014-12-09 deposited with the CCDC.
2015-02-02 downloaded from the CCDC.
;
_cell_angle_alpha 90
_cell_angle_beta 90
_cell_angle_gamma 90
_cell_formula_units_Z 4
_cell_length_a 5.6597(12)
_cell_length_b 15.690(3)
_cell_length_c 24.567(5)
_cell_measurement_reflns_used 6744
_cell_measurement_temperature 173.1500
_cell_measurement_theta_max 27.4672
_cell_measurement_theta_min 1.5400
_cell_volume 2181.6(8)
_computing_cell_refinement 'CrystalClear (Rigaku Inc., 2007)'
_computing_data_collection 'CrystalClear (Rigaku Inc., 2007)'
_computing_data_reduction 'CrystalClear (Rigaku Inc., 2007)'
_computing_molecular_graphics 'Olex2 (Dolomanov et al., 2009)'
_computing_publication_material 'Olex2 (Dolomanov et al., 2009)'
_computing_structure_refinement 'XL (Sheldrick, 2008)'
_computing_structure_solution
;
'SHELXS (Sheldrick, 2013)'
;
_diffrn_ambient_temperature 173.1500
_diffrn_detector_area_resol_mean 28.5714
_diffrn_measured_fraction_theta_full 0.994
_diffrn_measured_fraction_theta_max 0.990
_diffrn_measurement_device
;
Saturn724 (2x2 bin mode)
;
_diffrn_measurement_device_details
;
AFC10: Fixed Chi 2 circle
;
_diffrn_measurement_device_type 'Saturn724+ CCD'
_diffrn_measurement_method '\w scans at fixed \c = 45\%'
_diffrn_orient_matrix_type d*Trek
_diffrn_orient_matrix_UB_11 -0.0109
_diffrn_orient_matrix_UB_12 0.0642
_diffrn_orient_matrix_UB_13 -0.1642
_diffrn_orient_matrix_UB_21 -0.0635
_diffrn_orient_matrix_UB_22 -0.0043
_diffrn_orient_matrix_UB_23 0.0025
_diffrn_orient_matrix_UB_31 -0.0020
_diffrn_orient_matrix_UB_32 0.0378
_diffrn_orient_matrix_UB_33 0.0149
_diffrn_radiation_detector CCD
_diffrn_radiation_monochromator 'Graphite Monochromator'
_diffrn_radiation_type MoK\a
_diffrn_radiation_wavelength 0.71073
_diffrn_reflns_av_R_equivalents 0.0457
_diffrn_reflns_av_unetI/netI 0.0548
_diffrn_reflns_Laue_measured_fraction_full 0.994
_diffrn_reflns_Laue_measured_fraction_max 0.990
_diffrn_reflns_limit_h_max 7
_diffrn_reflns_limit_h_min -7
_diffrn_reflns_limit_k_max 18
_diffrn_reflns_limit_k_min -20
_diffrn_reflns_limit_l_max 31
_diffrn_reflns_limit_l_min -31
_diffrn_reflns_number 14174
_diffrn_reflns_point_group_measured_fraction_full 0.980
_diffrn_reflns_point_group_measured_fraction_max 0.971
_diffrn_reflns_theta_full 26.000
_diffrn_reflns_theta_max 27.467
_diffrn_reflns_theta_min 2.596
_diffrn_source 'Sealed Tube'
_diffrn_source_current 30.0000
_diffrn_source_power 1.5000
_diffrn_source_voltage 50.0000
_exptl_absorpt_coefficient_mu 2.107
_exptl_absorpt_correction_T_max 1.0000
_exptl_absorpt_correction_T_min 0.6584
_exptl_absorpt_correction_type multi-scan
_exptl_absorpt_process_details 'CrystalClear (Rigaku Inc., 2007)'
_exptl_crystal_colour Colorless
_exptl_crystal_density_diffrn 1.530
_exptl_crystal_description rod
_exptl_crystal_F_000 1032
_exptl_crystal_size_max 0.38
_exptl_crystal_size_mid 0.18
_exptl_crystal_size_min 0.15
_refine_diff_density_max 0.335
_refine_diff_density_min -0.482
_refine_diff_density_rms 0.068
_refine_ls_abs_structure_details
;
 Flack x determined using 1581 quotients [(I+)-(I-)]/[(I+)+(I-)]
 (Parsons and Flack (2004), Acta Cryst. A60, s61).
;
_refine_ls_abs_structure_Flack 0.024(7)
_refine_ls_extinction_method none
_refine_ls_goodness_of_fit_ref 1.104
_refine_ls_hydrogen_treatment mixed
_refine_ls_matrix_type full
_refine_ls_number_parameters 269
_refine_ls_number_reflns 4865
_refine_ls_number_restraints 0
_refine_ls_restrained_S_all 1.104
_refine_ls_R_factor_all 0.0546
_refine_ls_R_factor_gt 0.0474
_refine_ls_shift/su_max 0.000
_refine_ls_shift/su_mean 0.000
_refine_ls_structure_factor_coef Fsqd
_refine_ls_weighting_details 'w=1/[\s^2^(Fo^2^)+(0.0156P)^2^+1.6129P] where P=(Fo^2^+2Fc^2^)/3'
_refine_ls_weighting_scheme calc
_refine_ls_wR_factor_gt 0.0780
_refine_ls_wR_factor_ref 0.0809
_reflns_Friedel_coverage 0.696
_reflns_Friedel_fraction_full 0.960
_reflns_Friedel_fraction_max 0.944
_reflns_number_gt 4457
_reflns_number_total 4865
_reflns_threshold_expression 'I > 2\s(I)'
_cod_data_source_file c5ob00001g2.cif
_cod_data_source_block sa3453
_cod_depositor_comments 'Adding full bibliography for 7154320--7154328.cif.'
_cod_database_code 7154326
_shelxl_version_number 2013-4
_shelx_space_group_comment
;
The symmetry employed for this shelxl refinement is uniquely defined
by the following loop, which should always be used as a source of
symmetry information in preference to the above space-group names.
They are only intended as comments.
;
_diffrn_number_total 2901
_olex2_refinement_description
;
1. Fixed Uiso
 At 1.2 times of:
  All C(H) groups, All C(H,H) groups
 At 1.5 times of:
  All C(H,H,H) groups
2.a Ternary CH refined with riding coordinates:
 C9(H9), C10(H10)
2.b Secondary CH2 refined with riding coordinates:
 C8(H8A,H8B)
2.c Aromatic/amide H refined with riding coordinates:
 C3(H3), C4(H4), C6(H6), C7(H7), C11(H11), C12(H12), C15(H15), C16(H16),
 C18(H18), C19(H19)
2.d Idealised Me refined as rotating group:
 C1(H1A,H1B,H1C), C13(H13A,H13B,H13C), C20(H20A,H20B,H20C)
;

loop_
_space_group_symop_operation_xyz
'x, y, z'
'-x+1/2, -y, z+1/2'
'-x, y+1/2, -z+1/2'
'x+1/2, -y+1/2, -z'

loop_
_atom_site_label
_atom_site_type_symbol
_atom_site_fract_x
_atom_site_fract_y
_atom_site_fract_z
_atom_site_U_iso_or_equiv
_atom_site_adp_type
_atom_site_occupancy
_atom_site_site_symmetry_order
_atom_site_calc_flag
_atom_site_refinement_flags_posn
Br1 Br 0.02822(9) 0.26904(3) 0.57258(2) 0.03604(14) Uani 1 1 d .
S1 S 0.6541(2) 0.49863(9) 0.49872(5) 0.0277(3) Uani 1 1 d .
S2 S 0.5163(2) 0.28480(8) 0.72998(4) 0.0286(3) Uani 1 1 d .
O1 O 0.9028(6) 0.5037(2) 0.50153(16) 0.0407(9) Uani 1 1 d .
O2 O 0.5413(7) 0.4828(2) 0.44784(12) 0.0332(8) Uani 1 1 d .
O3 O 0.5886(5) 0.4252(2) 0.54048(13) 0.0266(8) Uani 1 1 d .
O4 O 0.7505(6) 0.2861(3) 0.70708(14) 0.0362(9) Uani 1 1 d .
O5 O 0.4379(7) 0.2125(2) 0.76064(13) 0.0372(9) Uani 1 1 d .
N1 N 0.3309(8) 0.2931(3) 0.67986(17) 0.0290(10) Uani 1 1 d .
C1 C 0.2181(10) 0.8058(4) 0.6070(2) 0.0417(14) Uani 1 1 d .
H1A H 0.3106 0.8559 0.6000 0.062 Uiso 1 1 calc GR
H1B H 0.2114 0.7956 0.6455 0.062 Uiso 1 1 calc GR
H1C H 0.0610 0.8139 0.5932 0.062 Uiso 1 1 calc GR
C2 C 0.3295(8) 0.7307(3) 0.57928(19) 0.0278(10) Uani 1 1 d .
C3 C 0.2238(8) 0.6931(3) 0.5343(2) 0.0269(11) Uani 1 1 d .
H3 H 0.0830 0.7155 0.5211 0.032 Uiso 1 1 calc R
C4 C 0.3219(8) 0.6230(3) 0.50857(19) 0.0268(11) Uani 1 1 d .
H4 H 0.2488 0.5987 0.4785 0.032 Uiso 1 1 calc R
C5 C 0.5307(8) 0.5902(3) 0.52855(18) 0.0238(10) Uani 1 1 d .
C6 C 0.6416(8) 0.6256(3) 0.5740(2) 0.0309(11) Uani 1 1 d .
H6 H 0.7814 0.6025 0.5874 0.037 Uiso 1 1 calc R
C7 C 0.5401(9) 0.6953(3) 0.5986(2) 0.0319(11) Uani 1 1 d .
H7 H 0.6133 0.7195 0.6288 0.038 Uiso 1 1 calc R
C8 C 0.3471(8) 0.3936(3) 0.53841(19) 0.0259(11) Uani 1 1 d .
H8A H 0.3136 0.3685 0.5032 0.031 Uiso 1 1 calc R
H8B H 0.2356 0.4394 0.5450 0.031 Uiso 1 1 calc R
C9 C 0.3316(8) 0.3274(3) 0.58273(18) 0.0240(10) Uani 1 1 d .
H9 H 0.4594 0.2860 0.5776 0.029 Uiso 1 1 calc R
C10 C 0.3492(8) 0.3642(3) 0.64051(19) 0.0253(11) Uani 1 1 d .
H10 H 0.5085 0.3879 0.6443 0.030 Uiso 1 1 calc R
C11 C 0.1793(9) 0.4349(3) 0.65327(19) 0.0271(11) Uani 1 1 d .
H11 H 0.0190 0.4244 0.6482 0.032 Uiso 1 1 calc R
C12 C 0.2416(10) 0.5106(3) 0.67114(19) 0.0291(11) Uani 1 1 d .
H12 H 0.4027 0.5217 0.6734 0.035 Uiso 1 1 calc R
C13 C 0.0776(10) 0.5808(3) 0.6883(2) 0.0359(13) Uani 1 1 d .
H13A H 0.0998 0.6293 0.6650 0.054 Uiso 1 1 calc GR
H13B H 0.1108 0.5965 0.7253 0.054 Uiso 1 1 calc GR
H13C H -0.0829 0.5614 0.6856 0.054 Uiso 1 1 calc GR
C14 C 0.4893(9) 0.3764(3) 0.77119(17) 0.0253(10) Uani 1 1 d .
C15 C 0.6639(9) 0.4376(3) 0.7715(2) 0.0307(12) Uani 1 1 d .
H15 H 0.7975 0.4313 0.7498 0.037 Uiso 1 1 calc R
C16 C 0.6383(9) 0.5087(3) 0.8045(2) 0.0322(12) Uani 1 1 d .
H16 H 0.7550 0.5505 0.8045 0.039 Uiso 1 1 calc R
C17 C 0.4406(9) 0.5187(3) 0.83764(19) 0.0284(11) Uani 1 1 d .
C18 C 0.2672(9) 0.4564(3) 0.8364(2) 0.0307(12) Uani 1 1 d .
H18 H 0.1339 0.4623 0.8582 0.037 Uiso 1 1 calc R
C19 C 0.2889(9) 0.3857(3) 0.8031(2) 0.0296(12) Uani 1 1 d .
H19 H 0.1702 0.3448 0.8022 0.036 Uiso 1 1 calc R
C20 C 0.4194(10) 0.5953(3) 0.8741(2) 0.0413(14) Uani 1 1 d .
H20A H 0.5722 0.6208 0.8789 0.062 Uiso 1 1 calc GR
H20B H 0.3581 0.5781 0.9088 0.062 Uiso 1 1 calc GR
H20C H 0.3142 0.6360 0.8578 0.062 Uiso 1 1 calc GR
H1 H 0.196(9) 0.282(4) 0.686(2) 0.037(16) Uiso 1 1 d .

loop_
_atom_site_aniso_label
_atom_site_aniso_U_11
_atom_site_aniso_U_22
_atom_site_aniso_U_33
_atom_site_aniso_U_23
_atom_site_aniso_U_13
_atom_site_aniso_U_12
Br1 0.0351(3) 0.0356(3) 0.0374(3) -0.0052(3) -0.0019(2) -0.0097(2)
S1 0.0281(6) 0.0287(7) 0.0263(6) 0.0037(6) 0.0027(5) 0.0018(5)
S2 0.0351(7) 0.0286(7) 0.0219(5) 0.0015(5) 0.0002(5) 0.0045(6)
O1 0.0282(19) 0.045(2) 0.049(2) 0.005(2) 0.0052(17) -0.0001(16)
O2 0.047(2) 0.0319(19) 0.0210(16) -0.0007(15) 0.0000(16) 0.0046(17)
O3 0.0263(17) 0.0274(19) 0.0260(18) 0.0072(15) 0.0001(14) 0.0006(14)
O4 0.0321(18) 0.044(2) 0.032(2) -0.0023(19) 0.0031(16) 0.0097(17)
O5 0.057(2) 0.0274(19) 0.0271(18) 0.0087(16) -0.0005(18) 0.0039(17)
N1 0.033(2) 0.030(3) 0.024(2) 0.005(2) -0.0029(19) -0.0044(19)
C1 0.050(4) 0.037(3) 0.038(3) -0.007(3) -0.001(3) 0.009(3)
C2 0.033(2) 0.026(3) 0.025(2) 0.000(2) 0.004(2) -0.002(2)
C3 0.025(2) 0.026(3) 0.030(3) 0.004(2) -0.002(2) 0.002(2)
C4 0.025(2) 0.030(3) 0.025(3) 0.005(2) -0.007(2) -0.004(2)
C5 0.024(2) 0.026(2) 0.021(2) 0.001(2) 0.002(2) -0.002(2)
C6 0.025(2) 0.040(3) 0.027(3) 0.000(3) -0.005(2) 0.002(2)
C7 0.031(3) 0.038(3) 0.027(2) -0.004(2) -0.006(2) -0.002(2)
C8 0.026(2) 0.030(3) 0.022(2) -0.002(2) -0.001(2) 0.003(2)
C9 0.024(2) 0.024(3) 0.024(3) 0.002(2) 0.0006(19) 0.0001(19)
C10 0.026(2) 0.024(3) 0.026(3) 0.002(2) 0.001(2) -0.002(2)
C11 0.029(3) 0.030(3) 0.022(2) -0.001(2) -0.002(2) -0.002(2)
C12 0.034(3) 0.027(3) 0.027(3) 0.004(2) 0.000(2) -0.001(2)
C13 0.051(4) 0.025(3) 0.032(3) -0.001(2) 0.002(3) 0.003(2)
C14 0.029(2) 0.027(2) 0.019(2) 0.004(2) 0.000(2) 0.003(2)
C15 0.028(3) 0.035(3) 0.029(3) 0.002(2) 0.004(2) 0.001(2)
C16 0.033(3) 0.027(3) 0.036(3) 0.000(3) 0.000(2) -0.005(2)
C17 0.039(3) 0.025(3) 0.021(2) 0.003(2) 0.001(2) 0.006(2)
C18 0.030(3) 0.033(3) 0.028(3) 0.002(3) 0.005(2) 0.005(2)
C19 0.026(2) 0.032(3) 0.030(3) 0.000(2) 0.000(2) -0.003(2)
C20 0.051(4) 0.033(3) 0.040(3) -0.003(3) 0.003(3) 0.003(3)

loop_
_atom_type_symbol
_atom_type_description
_atom_type_scat_dispersion_real
_atom_type_scat_dispersion_imag
_atom_type_scat_source
C C 0.0033 0.0016 'International Tables Vol C Tables 4.2.6.8 and 6.1.1.4'
H H 0.0000 0.0000 'International Tables Vol C Tables 4.2.6.8 and 6.1.1.4'
Br Br -0.2901 2.4595 'International Tables Vol C Tables 4.2.6.8 and 6.1.1.4'
N N 0.0061 0.0033 'International Tables Vol C Tables 4.2.6.8 and 6.1.1.4'
O O 0.0106 0.0060 'International Tables Vol C Tables 4.2.6.8 and 6.1.1.4'
S S 0.1246 0.1234 'International Tables Vol C Tables 4.2.6.8 and 6.1.1.4'

loop_
_geom_angle_atom_site_label_1
_geom_angle_atom_site_label_2
_geom_angle_atom_site_label_3
_geom_angle
O1 S1 O2 119.9(2)
O1 S1 O3 104.0(2)
O1 S1 C5 109.3(2)
O2 S1 O3 109.6(2)
O2 S1 C5 109.3(2)
O3 S1 C5 103.4(2)
O4 S2 N1 107.3(2)
O4 S2 C14 107.0(2)
O5 S2 O4 120.1(2)
O5 S2 N1 105.2(2)
O5 S2 C14 108.4(2)
N1 S2 C14 108.3(2)
C8 O3 S1 116.4(3)
C10 N1 S2 120.7(3)
C3 C2 C1 120.9(5)
C3 C2 C7 118.0(5)
C7 C2 C1 121.0(5)
C4 C3 C2 121.9(4)
C5 C4 C3 118.6(4)
C4 C5 S1 119.9(4)
C4 C5 C6 121.4(4)
C6 C5 S1 118.7(4)
C7 C6 C5 118.7(5)
C6 C7 C2 121.4(5)
O3 C8 C9 105.3(4)
C8 C9 Br1 106.3(3)
C8 C9 C10 113.9(4)
C10 C9 Br1 110.5(3)
N1 C10 C9 108.4(4)
N1 C10 C11 112.1(4)
C11 C10 C9 115.4(4)
C12 C11 C10 124.4(5)
C11 C12 C13 126.2(5)
C15 C14 S2 120.6(4)
C15 C14 C19 120.6(4)
C19 C14 S2 118.8(4)
C14 C15 C16 119.3(5)
C15 C16 C17 121.1(5)
C16 C17 C20 120.1(5)
C18 C17 C16 118.5(5)
C18 C17 C20 121.4(5)
C19 C18 C17 121.1(5)
C18 C19 C14 119.5(5)

loop_
_geom_bond_atom_site_label_1
_geom_bond_atom_site_label_2
_geom_bond_distance
Br1 C9 1.962(4)
S1 O1 1.411(3)
S1 O2 1.426(3)
S1 O3 1.587(3)
S1 C5 1.757(5)
S2 O4 1.440(4)
S2 O5 1.432(3)
S2 N1 1.623(4)
S2 C14 1.765(5)
O3 C8 1.455(5)
N1 C10 1.480(6)
C1 C2 1.499(7)
C2 C3 1.388(6)
C2 C7 1.398(7)
C3 C4 1.384(7)
C4 C5 1.380(6)
C5 C6 1.397(6)
C6 C7 1.376(7)
C8 C9 1.508(6)
C9 C10 1.536(6)
C10 C11 1.501(6)
C11 C12 1.315(7)
C12 C13 1.501(7)
C14 C15 1.378(7)
C14 C19 1.387(7)
C15 C16 1.387(7)
C16 C17 1.392(7)
C17 C18 1.385(7)
C17 C20 1.505(7)
C18 C19 1.382(7)

loop_
_geom_hbond_atom_site_label_D
_geom_hbond_atom_site_label_H
_geom_hbond_atom_site_label_A
_geom_hbond_distance_DH
_geom_hbond_distance_HA
_geom_hbond_distance_DA
_geom_hbond_angle_DHA
_geom_hbond_site_symmetry_A
N1 H1 O4 0.80(5) 2.58(5) 3.354(6) 166(6) 1_455

loop_
_geom_torsion_atom_site_label_1
_geom_torsion_atom_site_label_2
_geom_torsion_atom_site_label_3
_geom_torsion_atom_site_label_4
_geom_torsion
Br1 C9 C10 N1 60.3(4)
Br1 C9 C10 C11 -66.4(5)
S1 O3 C8 C9 -178.3(3)
S1 C5 C6 C7 -177.5(4)
S2 N1 C10 C9 132.5(4)
S2 N1 C10 C11 -98.9(4)
S2 C14 C15 C16 -179.7(4)
S2 C14 C19 C18 178.9(4)
O1 S1 O3 C8 -168.0(3)
O1 S1 C5 C4 146.9(4)
O1 S1 C5 C6 -36.2(4)
O2 S1 O3 C8 -38.6(4)
O2 S1 C5 C4 13.9(4)
O2 S1 C5 C6 -169.3(4)
O3 S1 C5 C4 -102.8(4)
O3 S1 C5 C6 74.1(4)
O3 C8 C9 Br1 -170.0(3)
O3 C8 C9 C10 68.2(5)
O4 S2 N1 C10 -54.0(4)
O4 S2 C14 C15 7.4(4)
O4 S2 C14 C19 -172.8(4)
O5 S2 N1 C10 177.0(4)
O5 S2 C14 C15 138.4(4)
O5 S2 C14 C19 -41.8(4)
N1 S2 C14 C15 -108.0(4)
N1 S2 C14 C19 71.9(4)
N1 C10 C11 C12 110.6(5)
C1 C2 C3 C4 -179.2(5)
C1 C2 C7 C6 179.0(5)
C2 C3 C4 C5 0.1(7)
C3 C2 C7 C6 0.3(7)
C3 C4 C5 S1 177.3(4)
C3 C4 C5 C6 0.5(7)
C4 C5 C6 C7 -0.7(7)
C5 S1 O3 C8 77.9(4)
C5 C6 C7 C2 0.3(8)
C7 C2 C3 C4 -0.5(7)
C8 C9 C10 N1 179.8(4)
C8 C9 C10 C11 53.2(6)
C9 C10 C11 C12 -124.6(5)
C10 C11 C12 C13 -175.2(5)
C14 S2 N1 C10 61.2(4)
C14 C15 C16 C17 0.7(8)
C15 C14 C19 C18 -1.3(7)
C15 C16 C17 C18 -1.0(8)
C15 C16 C17 C20 178.5(5)
C16 C17 C18 C19 0.2(8)
C17 C18 C19 C14 1.0(8)
C19 C14 C15 C16 0.4(7)
C20 C17 C18 C19 -179.4(5)
